data_4029369
loop_
_publ_author_name
'De Poli, Matteo'
'Byrne, Liam'
'Brown, Robert A.'
'Sol\`a, Jordi'
'Castellanos, Alejandro'
'Boddaert, Thomas'
'Wechsel, Romina'
'Beadle, Jonathan D.'
'Clayden, Jonathan'

_publ_contact_author
; 
    Madeleine Helliwell 
;
_publ_section_title
;
 Engineering the Structure of an N-Terminal \b-Turn To Maximize
 Screw-Sense Preference in Achiral Helical Peptide Chains.
;
_journal_issue 10
_journal_name_full 'The Journal of organic chemistry'
_journal_page_first 4659
_journal_page_last 4675
_journal_paper_doi 10.1021/jo500714b
_journal_volume 79
_journal_year 2014
_chemical_absolute_configuration syn
_chemical_formula_sum 'C32 H50 N6 O7'
_chemical_formula_weight 630.78
_chemical_name_systematic
; 
 ? 
;
_space_group_IT_number 19
_symmetry_cell_setting orthorhombic
_symmetry_space_group_name_Hall 'P 2ac 2ab'
_symmetry_space_group_name_H-M 'P 21 21 21'
_atom_sites_solution_hydrogens geom
_atom_sites_solution_primary direct
_atom_sites_solution_secondary difmap
_audit_creation_method SHELXL-97
_cell_angle_alpha 90.00
_cell_angle_beta 90.00
_cell_angle_gamma 90.00
_cell_formula_units_Z 4
_cell_length_a 8.186(3)
_cell_length_b 18.890(6)
_cell_length_c 22.446(7)
_cell_measurement_reflns_used 3765
_cell_measurement_temperature 100(2)
_cell_measurement_theta_max 23.66
_cell_measurement_theta_min 2.34
_cell_volume 3471(2)
_computing_cell_refinement 'Bruker SMART'
_computing_data_collection 'Bruker SMART'
_computing_data_reduction 'Bruker SAINT'
_computing_molecular_graphics 'Bruker SHELXTL'
_computing_publication_material 'Bruker SHELXTL'
_computing_structure_refinement 'SHELXL-97 (Sheldrick, 1997)'
_computing_structure_solution 'SHELXS-97 (Sheldrick, 1990)'
_diffrn_ambient_temperature 100(2)
_diffrn_measured_fraction_theta_full 1.000
_diffrn_measured_fraction_theta_max 1.000
_diffrn_measurement_device_type 'CCD area detector'
_diffrn_measurement_method 'phi and omega scans'
_diffrn_radiation_monochromator graphite
_diffrn_radiation_source 'fine-focus sealed tube'
_diffrn_radiation_type MoK\a
_diffrn_radiation_wavelength 0.71073
_diffrn_reflns_av_R_equivalents 0.2275
_diffrn_reflns_av_sigmaI/netI 0.1078
_diffrn_reflns_limit_h_max 9
_diffrn_reflns_limit_h_min -9
_diffrn_reflns_limit_k_max 22
_diffrn_reflns_limit_k_min -22
_diffrn_reflns_limit_l_max 26
_diffrn_reflns_limit_l_min -26
_diffrn_reflns_number 24798
_diffrn_reflns_theta_full 25.02
_diffrn_reflns_theta_max 25.02
_diffrn_reflns_theta_min 1.81
_exptl_absorpt_coefficient_mu 0.086
_exptl_absorpt_correction_type none
_exptl_crystal_colour colourless
_exptl_crystal_density_diffrn 1.207
_exptl_crystal_density_method 'not measured'
_exptl_crystal_description plate
_exptl_crystal_F_000 1360
_exptl_crystal_size_max 0.40
_exptl_crystal_size_mid 0.30
_exptl_crystal_size_min 0.05
_refine_diff_density_max 0.305
_refine_diff_density_min -0.422
_refine_diff_density_rms 0.072
_refine_ls_extinction_method none
_refine_ls_goodness_of_fit_ref 1.198
_refine_ls_hydrogen_treatment mixed
_refine_ls_matrix_type full
_refine_ls_number_parameters 434
_refine_ls_number_reflns 3473
_refine_ls_number_restraints 0
_refine_ls_restrained_S_all 1.198
_refine_ls_R_factor_all 0.0983
_refine_ls_R_factor_gt 0.0889
_refine_ls_shift/su_max 0.004
_refine_ls_shift/su_mean 0.000
_refine_ls_structure_factor_coef Fsqd
_refine_ls_weighting_details 'calc w=1/[\s^2^(Fo^2^)+(0.0463P)^2^+6.5913P] where P=(Fo^2^+2Fc^2^)/3'
_refine_ls_weighting_scheme calc
_refine_ls_wR_factor_gt 0.1939
_refine_ls_wR_factor_ref 0.1986
_reflns_number_gt 3206
_reflns_number_total 3473
_reflns_threshold_expression >2sigma(I)
_cod_data_source_file jo500714b_si_009.cif
_cod_data_source_block s2858m
_cod_depositor_comments
;
The following automatic conversions were performed:

'_symmetry_cell_setting' value 'Orthorhombic' changed to
'orthorhombic' according to
/usr/data/users/saulius/crontab/automatic-downloads/rss-feeds/ACS/lib/dictionaries/cif_core.dic
dictionary named 'cif_core.dic' version 2.4.2 from 2011-04-26.

Automatic conversion script
Id: cif_fix_values 2281 2013-09-26 08:29:07Z andrius 

 Adding full bibliography for 4029365--4029371.cif.
;
_cod_original_cell_volume 3470.8(18)
_cod_original_sg_symbol_H-M P2(1)2(1)2(1)
_cod_database_code 4029369

loop_
_symmetry_equiv_pos_as_xyz
'x, y, z'
'-x+1/2, -y, z+1/2'
'-x, y+1/2, -z+1/2'
'x+1/2, -y+1/2, -z'

loop_
_atom_site_label
_atom_site_type_symbol
_atom_site_fract_x
_atom_site_fract_y
_atom_site_fract_z
_atom_site_U_iso_or_equiv
_atom_site_adp_type
_atom_site_occupancy
_atom_site_symmetry_multiplicity
_atom_site_calc_flag
_atom_site_refinement_flags
O1 O 0.6182(6) 0.9192(2) 0.70663(18) 0.0198(10) Uani 1 1 d .
O2 O 0.5829(6) 0.9079(3) 0.80690(19) 0.0242(11) Uani 1 1 d .
O3 O 0.6191(5) 1.0384(2) 0.91947(18) 0.0182(10) Uani 1 1 d .
O4 O 0.2721(5) 0.9762(2) 0.99623(17) 0.0187(10) Uani 1 1 d .
O5 O 0.4899(6) 0.8255(2) 1.05275(18) 0.0202(10) Uani 1 1 d .
O6 O 0.6686(5) 0.9329(3) 1.16746(18) 0.0211(11) Uani 1 1 d .
O7 O 0.2779(6) 0.9171(3) 1.24939(19) 0.0277(12) Uani 1 1 d .
N1 N 0.6413(7) 1.0136(3) 0.7630(2) 0.0199(13) Uani 1 1 d .
H1N H 0.697(9) 1.026(4) 0.727(3) 0.024 Uiso 1 1 d .
N2 N 0.4088(6) 1.0425(3) 0.8551(2) 0.0165(12) Uani 1 1 d .
H2N H 0.366(9) 1.047(4) 0.819(3) 0.020 Uiso 1 1 d .
N3 N 0.3865(7) 0.9173(3) 0.9188(2) 0.0196(12) Uani 1 1 d .
H3N H 0.433(9) 0.919(4) 0.880(3) 0.024 Uiso 1 1 d .
N4 N 0.6132(7) 0.9185(3) 1.0100(2) 0.0197(12) Uani 1 1 d .
H4N H 0.629(9) 0.943(4) 0.982(3) 0.024 Uiso 1 1 d .
N5 N 0.4594(7) 0.9688(3) 1.1096(2) 0.0196(13) Uani 1 1 d .
H5N H 0.419(9) 0.972(4) 1.070(3) 0.023 Uiso 1 1 d .
N6 N 0.3408(7) 0.8506(3) 1.1689(2) 0.0227(13) Uani 1 1 d .
H6N H 0.393(9) 0.857(4) 1.130(3) 0.027 Uiso 1 1 d .
C1 C 0.6482(9) 0.8249(4) 0.6389(3) 0.0243(16) Uani 1 1 d .
C2 C 0.8168(9) 0.8124(4) 0.6347(3) 0.0255(16) Uani 1 1 d .
H2 H 0.8831 0.8122 0.6695 0.031 Uiso 1 1 calc R
C3 C 0.8845(9) 0.8004(4) 0.5796(3) 0.0265(16) Uani 1 1 d .
H3 H 0.9986 0.7922 0.5765 0.032 Uiso 1 1 calc R
C4 C 0.7901(10) 0.8001(4) 0.5288(3) 0.0305(18) Uani 1 1 d .
H4 H 0.8395 0.7936 0.4909 0.037 Uiso 1 1 calc R
C5 C 0.6225(10) 0.8094(4) 0.5334(3) 0.0295(17) Uani 1 1 d .
H5 H 0.5555 0.8069 0.4989 0.035 Uiso 1 1 calc R
C6 C 0.5543(9) 0.8221(4) 0.5882(3) 0.0251(16) Uani 1 1 d .
H6 H 0.4397 0.8291 0.5912 0.030 Uiso 1 1 calc R
C7 C 0.5763(9) 0.8446(4) 0.6984(3) 0.0249(16) Uani 1 1 d .
H7A H 0.4563 0.8380 0.6983 0.030 Uiso 1 1 calc R
H7B H 0.6239 0.8153 0.7306 0.030 Uiso 1 1 calc R
C8 C 0.6134(8) 0.9437(4) 0.7630(3) 0.0160(13) Uani 1 1 d .
C9 C 0.6904(8) 1.0516(4) 0.8174(3) 0.0198(15) Uani 1 1 d .
H9 H 0.7951 1.0297 0.8311 0.024 Uiso 1 1 calc R
C10 C 0.7284(8) 1.1289(4) 0.8023(3) 0.0208(15) Uani 1 1 d .
H10 H 0.8227 1.1283 0.7740 0.025 Uiso 1 1 calc R
C11 C 0.5889(9) 1.1681(4) 0.7705(3) 0.0264(16) Uani 1 1 d .
H11A H 0.6284 1.2141 0.7562 0.040 Uiso 1 1 calc R
H11B H 0.4983 1.1755 0.7983 0.040 Uiso 1 1 calc R
H11C H 0.5510 1.1399 0.7366 0.040 Uiso 1 1 calc R
C12 C 0.7837(10) 1.1707(4) 0.8563(3) 0.0323(18) Uani 1 1 d .
H12A H 0.6916 1.1767 0.8837 0.048 Uiso 1 1 calc R
H12B H 0.8234 1.2172 0.8436 0.048 Uiso 1 1 calc R
H12C H 0.8718 1.1450 0.8765 0.048 Uiso 1 1 calc R
C13 C 0.5683(8) 1.0432(3) 0.8683(3) 0.0170(14) Uani 1 1 d .
C14 C 0.2854(8) 1.0388(4) 0.9025(3) 0.0232(16) Uani 1 1 d .
C15 C 0.1173(9) 1.0238(5) 0.8734(3) 0.0289(17) Uani 1 1 d .
H15A H 0.1185 0.9766 0.8552 0.043 Uiso 1 1 calc R
H15B H 0.0954 1.0594 0.8427 0.043 Uiso 1 1 calc R
H15C H 0.0318 1.0258 0.9039 0.043 Uiso 1 1 calc R
C16 C 0.2802(9) 1.1070(4) 0.9385(3) 0.0256(16) Uani 1 1 d .
H16A H 0.2576 1.1469 0.9119 0.038 Uiso 1 1 calc R
H16B H 0.3858 1.1142 0.9582 0.038 Uiso 1 1 calc R
H16C H 0.1940 1.1037 0.9686 0.038 Uiso 1 1 calc R
C17 C 0.3178(7) 0.9745(4) 0.9439(3) 0.0153(13) Uani 1 1 d .
C18 C 0.4118(8) 0.8512(4) 0.9519(3) 0.0205(15) Uani 1 1 d .
C19 C 0.5149(8) 0.8025(4) 0.9139(3) 0.0207(15) Uani 1 1 d .
H19A H 0.6189 0.8257 0.9045 0.031 Uiso 1 1 calc R
H19B H 0.4567 0.7917 0.8769 0.031 Uiso 1 1 calc R
H19C H 0.5361 0.7585 0.9357 0.031 Uiso 1 1 calc R
C20 C 0.2465(8) 0.8167(4) 0.9672(3) 0.0229(16) Uani 1 1 d .
H20A H 0.1895 0.8039 0.9304 0.034 Uiso 1 1 calc R
H20B H 0.1798 0.8503 0.9900 0.034 Uiso 1 1 calc R
H20C H 0.2652 0.7741 0.9912 0.034 Uiso 1 1 calc R
C21 C 0.5075(8) 0.8647(4) 1.0102(3) 0.0188(14) Uani 1 1 d .
C22 C 0.7155(8) 0.9349(4) 1.0614(3) 0.0167(14) Uani 1 1 d .
C23 C 0.8403(8) 0.8766(4) 1.0722(3) 0.0218(15) Uani 1 1 d .
H23A H 0.9118 0.8724 1.0373 0.033 Uiso 1 1 calc R
H23B H 0.7836 0.8316 1.0788 0.033 Uiso 1 1 calc R
H23C H 0.9060 0.8883 1.1073 0.033 Uiso 1 1 calc R
C24 C 0.7997(8) 1.0055(4) 1.0492(3) 0.0215(15) Uani 1 1 d .
H24A H 0.7177 1.0410 1.0384 0.032 Uiso 1 1 calc R
H24B H 0.8776 0.9999 1.0164 0.032 Uiso 1 1 calc R
H24C H 0.8580 1.0210 1.0851 0.032 Uiso 1 1 calc R
C25 C 0.6121(8) 0.9445(3) 1.1178(3) 0.0175(14) Uani 1 1 d .
C26 C 0.3460(8) 0.9802(4) 1.1595(3) 0.0229(16) Uani 1 1 d .
C27 C 0.1805(9) 0.9969(5) 1.1315(3) 0.0313(18) Uani 1 1 d .
H27A H 0.1486 0.9582 1.1049 0.047 Uiso 1 1 calc R
H27B H 0.1883 1.0410 1.1088 0.047 Uiso 1 1 calc R
H27C H 0.0984 1.0022 1.1630 0.047 Uiso 1 1 calc R
C28 C 0.4013(10) 1.0414(4) 1.1993(3) 0.0340(19) Uani 1 1 d .
H28A H 0.4143 1.0842 1.1751 0.051 Uiso 1 1 calc R
H28B H 0.5059 1.0294 1.2180 0.051 Uiso 1 1 calc R
H28C H 0.3191 1.0498 1.2302 0.051 Uiso 1 1 calc R
C29 C 0.3220(8) 0.9119(4) 1.1970(3) 0.0248(16) Uani 1 1 d .
C30 C 0.3273(10) 0.7840(4) 1.1999(3) 0.0286(17) Uani 1 1 d .
H30A H 0.2433 0.7545 1.1801 0.034 Uiso 1 1 calc R
H30B H 0.2908 0.7928 1.2413 0.034 Uiso 1 1 calc R
C31 C 0.4842(11) 0.7448(4) 1.2011(3) 0.0360(19) Uani 1 1 d .
H31 H 0.5786 0.7710 1.2120 0.043 Uiso 1 1 calc R
C32 C 0.5053(14) 0.6791(5) 1.1888(4) 0.053(2) Uani 1 1 d .
H32A H 0.4148 0.6506 1.1776 0.063 Uiso 1 1 calc R
H32B H 0.6115 0.6590 1.1909 0.063 Uiso 1 1 calc R

loop_
_atom_site_aniso_label
_atom_site_aniso_U_11
_atom_site_aniso_U_22
_atom_site_aniso_U_33
_atom_site_aniso_U_23
_atom_site_aniso_U_13
_atom_site_aniso_U_12
O1 0.026(2) 0.021(2) 0.012(2) -0.0017(19) 0.000(2) -0.004(2)
O2 0.033(3) 0.027(3) 0.013(2) 0.004(2) 0.003(2) 0.001(2)
O3 0.020(2) 0.025(3) 0.009(2) -0.0037(18) -0.0021(19) -0.003(2)
O4 0.021(2) 0.026(3) 0.008(2) 0.0003(19) 0.0035(18) 0.001(2)
O5 0.022(2) 0.027(3) 0.011(2) 0.003(2) 0.0040(19) 0.001(2)
O6 0.019(2) 0.034(3) 0.011(2) -0.002(2) -0.005(2) -0.007(2)
O7 0.030(3) 0.040(3) 0.013(2) -0.004(2) 0.008(2) -0.004(2)
N1 0.015(3) 0.031(3) 0.013(3) -0.001(2) 0.000(2) 0.001(2)
N2 0.017(3) 0.024(3) 0.009(2) 0.004(2) -0.005(2) -0.003(2)
N3 0.017(3) 0.031(3) 0.011(3) 0.000(2) -0.002(2) -0.004(3)
N4 0.015(3) 0.029(3) 0.015(3) 0.004(2) 0.002(2) -0.001(3)
N5 0.019(3) 0.030(3) 0.010(3) 0.001(2) -0.003(2) -0.008(3)
N6 0.025(3) 0.034(4) 0.009(3) -0.002(2) 0.006(2) -0.007(3)
C1 0.028(4) 0.024(4) 0.021(3) 0.002(3) -0.003(3) -0.002(3)
C2 0.032(4) 0.024(4) 0.020(4) 0.000(3) -0.002(3) 0.000(3)
C3 0.031(4) 0.027(4) 0.022(4) 0.001(3) 0.001(3) 0.006(3)
C4 0.038(4) 0.036(4) 0.017(4) -0.004(3) 0.004(3) 0.004(4)
C5 0.037(4) 0.036(4) 0.016(3) 0.004(3) -0.012(3) -0.004(4)
C6 0.025(3) 0.023(4) 0.028(4) 0.004(3) -0.003(3) -0.001(3)
C7 0.034(4) 0.024(4) 0.017(3) -0.001(3) 0.001(3) -0.003(3)
C8 0.015(3) 0.019(3) 0.014(3) 0.005(3) 0.003(3) -0.001(3)
C9 0.014(3) 0.031(4) 0.014(3) 0.003(3) -0.005(3) -0.001(3)
C10 0.017(3) 0.032(4) 0.013(3) -0.001(3) 0.006(3) 0.000(3)
C11 0.028(4) 0.032(4) 0.019(3) 0.004(3) 0.002(3) 0.002(3)
C12 0.030(4) 0.035(4) 0.032(4) -0.002(3) 0.002(4) -0.003(4)
C13 0.023(3) 0.016(3) 0.013(3) -0.005(3) -0.006(3) 0.002(3)
C14 0.015(3) 0.044(5) 0.011(3) -0.002(3) -0.003(3) 0.004(3)
C15 0.021(3) 0.046(5) 0.020(4) 0.011(3) 0.001(3) 0.000(4)
C16 0.029(4) 0.032(4) 0.016(3) -0.003(3) 0.008(3) 0.005(3)
C17 0.009(3) 0.025(4) 0.012(3) -0.005(3) -0.005(3) -0.005(3)
C18 0.016(3) 0.026(4) 0.019(3) 0.005(3) 0.003(3) -0.001(3)
C19 0.026(4) 0.019(3) 0.018(3) -0.006(3) -0.003(3) -0.006(3)
C20 0.025(4) 0.028(4) 0.016(3) -0.002(3) -0.008(3) -0.011(3)
C21 0.018(3) 0.019(3) 0.019(3) -0.003(3) 0.008(3) 0.012(3)
C22 0.016(3) 0.023(4) 0.011(3) 0.002(3) 0.001(3) -0.007(3)
C23 0.014(3) 0.037(4) 0.015(3) 0.009(3) -0.005(3) 0.004(3)
C24 0.015(3) 0.034(4) 0.015(3) 0.001(3) -0.007(3) 0.003(3)
C25 0.017(3) 0.017(3) 0.018(3) -0.003(3) -0.011(3) -0.007(3)
C26 0.018(3) 0.037(4) 0.014(3) -0.003(3) 0.001(3) 0.006(3)
C27 0.021(4) 0.051(5) 0.022(4) -0.003(4) 0.000(3) 0.004(4)
C28 0.039(4) 0.042(5) 0.021(4) -0.011(3) 0.013(4) -0.008(4)
C29 0.014(3) 0.048(5) 0.013(3) -0.008(3) 0.007(3) 0.002(3)
C30 0.033(4) 0.031(4) 0.023(4) -0.001(3) 0.006(3) -0.004(3)
C31 0.049(5) 0.034(5) 0.025(4) -0.001(3) 0.003(4) 0.001(4)
C32 0.062(6) 0.052(6) 0.044(5) 0.008(5) 0.007(5) -0.001(5)

loop_
_atom_type_symbol
_atom_type_description
_atom_type_scat_dispersion_real
_atom_type_scat_dispersion_imag
_atom_type_scat_source
C C 0.0033 0.0016 'International Tables Vol C Tables 4.2.6.8 and 6.1.1.4'
H H 0.0000 0.0000 'International Tables Vol C Tables 4.2.6.8 and 6.1.1.4'
N N 0.0061 0.0033 'International Tables Vol C Tables 4.2.6.8 and 6.1.1.4'
O O 0.0106 0.0060 'International Tables Vol C Tables 4.2.6.8 and 6.1.1.4'

loop_
_geom_angle_atom_site_label_1
_geom_angle_atom_site_label_2
_geom_angle_atom_site_label_3
_geom_angle
C8 O1 C7 116.2(5)
C8 N1 C9 121.9(5)
C8 N1 H1N 109(4)
C9 N1 H1N 117(4)
C13 N2 C14 120.8(5)
C13 N2 H2N 126(5)
C14 N2 H2N 113(5)
C17 N3 C18 122.2(5)
C17 N3 H3N 121(5)
C18 N3 H3N 116(4)
C21 N4 C22 122.1(6)
C21 N4 H4N 124(6)
C22 N4 H4N 114(6)
C25 N5 C26 122.1(5)
C25 N5 H5N 118(5)
C26 N5 H5N 119(5)
C29 N6 C30 121.5(6)
C29 N6 H6N 111(5)
C30 N6 H6N 125(4)
C6 C1 C2 119.2(7)
C6 C1 C7 121.7(7)
C2 C1 C7 119.0(7)
C3 C2 C1 119.0(7)
C3 C2 H2 120.5
C1 C2 H2 120.5
C2 C3 C4 121.3(7)
C2 C3 H3 119.3
C4 C3 H3 119.3
C3 C4 C5 119.5(7)
C3 C4 H4 120.3
C5 C4 H4 120.3
C6 C5 C4 119.4(7)
C6 C5 H5 120.3
C4 C5 H5 120.3
C5 C6 C1 121.5(7)
C5 C6 H6 119.3
C1 C6 H6 119.3
O1 C7 C1 105.0(5)
O1 C7 H7A 110.7
C1 C7 H7A 110.7
O1 C7 H7B 110.7
C1 C7 H7B 110.7
H7A C7 H7B 108.8
O2 C8 N1 125.4(6)
O2 C8 O1 125.1(6)
N1 C8 O1 109.5(5)
N1 C9 C13 113.0(5)
N1 C9 C10 109.8(5)
C13 C9 C10 113.4(6)
N1 C9 H9 106.7
C13 C9 H9 106.7
C10 C9 H9 106.7
C12 C10 C9 112.3(6)
C12 C10 C11 110.1(6)
C9 C10 C11 114.3(6)
C12 C10 H10 106.5
C9 C10 H10 106.5
C11 C10 H10 106.5
C10 C11 H11A 109.5
C10 C11 H11B 109.5
H11A C11 H11B 109.5
C10 C11 H11C 109.5
H11A C11 H11C 109.5
H11B C11 H11C 109.5
C10 C12 H12A 109.5
C10 C12 H12B 109.5
H12A C12 H12B 109.5
C10 C12 H12C 109.5
H12A C12 H12C 109.5
H12B C12 H12C 109.5
O3 C13 N2 122.5(6)
O3 C13 C9 119.2(6)
N2 C13 C9 118.3(5)
N2 C14 C16 111.3(6)
N2 C14 C15 108.3(5)
C16 C14 C15 110.7(6)
N2 C14 C17 110.7(5)
C16 C14 C17 110.5(5)
C15 C14 C17 105.1(6)
C14 C15 H15A 109.5
C14 C15 H15B 109.5
H15A C15 H15B 109.5
C14 C15 H15C 109.5
H15A C15 H15C 109.5
H15B C15 H15C 109.5
C14 C16 H16A 109.5
C14 C16 H16B 109.5
H16A C16 H16B 109.5
C14 C16 H16C 109.5
H16A C16 H16C 109.5
H16B C16 H16C 109.5
O4 C17 N3 123.2(6)
O4 C17 C14 119.8(6)
N3 C17 C14 116.8(5)
N3 C18 C19 108.2(5)
N3 C18 C20 110.4(5)
C19 C18 C20 111.1(6)
N3 C18 C21 111.0(5)
C19 C18 C21 107.1(5)
C20 C18 C21 108.9(5)
C18 C19 H19A 109.5
C18 C19 H19B 109.5
H19A C19 H19B 109.5
C18 C19 H19C 109.5
H19A C19 H19C 109.5
H19B C19 H19C 109.5
C18 C20 H20A 109.5
C18 C20 H20B 109.5
H20A C20 H20B 109.5
C18 C20 H20C 109.5
H20A C20 H20C 109.5
H20B C20 H20C 109.5
O5 C21 N4 122.9(6)
O5 C21 C18 120.2(6)
N4 C21 C18 116.8(6)
N4 C22 C23 110.9(5)
N4 C22 C24 107.7(5)
C23 C22 C24 110.9(5)
N4 C22 C25 111.2(5)
C23 C22 C25 109.0(5)
C24 C22 C25 107.1(5)
C22 C23 H23A 109.5
C22 C23 H23B 109.5
H23A C23 H23B 109.5
C22 C23 H23C 109.5
H23A C23 H23C 109.5
H23B C23 H23C 109.5
C22 C24 H24A 109.5
C22 C24 H24B 109.5
H24A C24 H24B 109.5
C22 C24 H24C 109.5
H24A C24 H24C 109.5
H24B C24 H24C 109.5
O6 C25 N5 122.4(6)
O6 C25 C22 121.4(6)
N5 C25 C22 116.1(5)
N5 C26 C27 106.1(5)
N5 C26 C28 111.6(6)
C27 C26 C28 110.3(6)
N5 C26 C29 111.8(6)
C27 C26 C29 106.4(6)
C28 C26 C29 110.5(5)
C26 C27 H27A 109.5
C26 C27 H27B 109.5
H27A C27 H27B 109.5
C26 C27 H27C 109.5
H27A C27 H27C 109.5
H27B C27 H27C 109.5
C26 C28 H28A 109.5
C26 C28 H28B 109.5
H28A C28 H28B 109.5
C26 C28 H28C 109.5
H28A C28 H28C 109.5
H28B C28 H28C 109.5
O7 C29 N6 123.9(7)
O7 C29 C26 119.1(7)
N6 C29 C26 116.9(5)
N6 C30 C31 112.2(6)
N6 C30 H30A 109.2
C31 C30 H30A 109.2
N6 C30 H30B 109.2
C31 C30 H30B 109.2
H30A C30 H30B 107.9
C32 C31 C30 126.5(10)
C32 C31 H31 116.7
C30 C31 H31 116.7
C31 C32 H32A 120.0
C31 C32 H32B 120.0
H32A C32 H32B 120.0

loop_
_geom_bond_atom_site_label_1
_geom_bond_atom_site_label_2
_geom_bond_distance
O1 C8 1.347(7)
O1 C7 1.463(8)
O2 C8 1.220(8)
O3 C13 1.226(7)
O4 C17 1.233(7)
O5 C21 1.217(8)
O6 C25 1.226(7)
O7 C29 1.234(7)
N1 C8 1.340(9)
N1 C9 1.471(8)
N1 H1N 0.96(7)
N2 C13 1.338(9)
N2 C14 1.470(8)
N2 H2N 0.89(7)
N3 C17 1.342(9)
N3 C18 1.466(9)
N3 H3N 0.96(7)
N4 C21 1.334(9)
N4 C22 1.458(8)
N4 H4N 0.79(8)
N5 C25 1.345(9)
N5 C26 1.471(8)
N5 H5N 0.95(7)
N6 C29 1.326(10)
N6 C30 1.443(9)
N6 H6N 0.98(7)
C1 C6 1.374(10)
C1 C2 1.404(11)
C1 C7 1.506(9)
C2 C3 1.374(10)
C2 H2 0.9500
C3 C4 1.377(10)
C3 H3 0.9500
C4 C5 1.387(11)
C4 H4 0.9500
C5 C6 1.372(10)
C5 H5 0.9500
C6 H6 0.9500
C7 H7A 0.9900
C7 H7B 0.9900
C9 C13 1.526(9)
C9 C10 1.532(10)
C9 H9 1.0000
C10 C12 1.515(10)
C10 C11 1.537(10)
C10 H10 1.0000
C11 H11A 0.9800
C11 H11B 0.9800
C11 H11C 0.9800
C12 H12A 0.9800
C12 H12B 0.9800
C12 H12C 0.9800
C14 C16 1.521(10)
C14 C15 1.549(10)
C14 C17 1.552(9)
C15 H15A 0.9800
C15 H15B 0.9800
C15 H15C 0.9800
C16 H16A 0.9800
C16 H16B 0.9800
C16 H16C 0.9800
C18 C19 1.512(9)
C18 C20 1.540(9)
C18 C21 1.548(9)
C19 H19A 0.9800
C19 H19B 0.9800
C19 H19C 0.9800
C20 H20A 0.9800
C20 H20B 0.9800
C20 H20C 0.9800
C22 C23 1.521(9)
C22 C24 1.526(10)
C22 C25 1.534(9)
C23 H23A 0.9800
C23 H23B 0.9800
C23 H23C 0.9800
C24 H24A 0.9800
C24 H24B 0.9800
C24 H24C 0.9800
C26 C27 1.526(10)
C26 C28 1.529(10)
C26 C29 1.553(11)
C27 H27A 0.9800
C27 H27B 0.9800
C27 H27C 0.9800
C28 H28A 0.9800
C28 H28B 0.9800
C28 H28C 0.9800
C30 C31 1.483(12)
C30 H30A 0.9900
C30 H30B 0.9900
C31 C32 1.283(13)
C31 H31 0.9500
C32 H32A 0.9500
C32 H32B 0.9500

loop_
_geom_hbond_atom_site_label_D
_geom_hbond_atom_site_label_H
_geom_hbond_atom_site_label_A
_geom_hbond_distance_DH
_geom_hbond_distance_HA
_geom_hbond_distance_DA
_geom_hbond_angle_DHA
_geom_hbond_site_symmetry_A
N3 H3N O2 0.96(7) 2.05(7) 2.988(7) 164(6) .
N1 H1N O6 0.96(7) 1.89(7) 2.836(7) 166(6) 2_674
N6 H6N O5 0.98(7) 2.00(7) 2.917(7) 155(6) .
N6 H6N N5 0.98(7) 2.22(8) 2.775(8) 114(5) .
N5 H5N O4 0.95(7) 2.05(7) 2.974(7) 165(6) .
N2 H2N O7 0.89(7) 2.07(7) 2.924(7) 161(6) 2_574
N4 H4N O3 0.79(8) 2.29(8) 3.044(7) 161(7) .

loop_
_geom_torsion_atom_site_label_1
_geom_torsion_atom_site_label_2
_geom_torsion_atom_site_label_3
_geom_torsion_atom_site_label_4
_geom_torsion
C6 C1 C2 C3 2.6(11)
C7 C1 C2 C3 -174.4(6)
C1 C2 C3 C4 -0.4(11)
C2 C3 C4 C5 -2.5(12)
C3 C4 C5 C6 3.1(12)
C4 C5 C6 C1 -0.9(12)
C2 C1 C6 C5 -2.0(11)
C7 C1 C6 C5 175.0(7)
C8 O1 C7 C1 -160.1(6)
C6 C1 C7 O1 -99.6(8)
C2 C1 C7 O1 77.3(8)
C9 N1 C8 O2 20.1(10)
C9 N1 C8 O1 -162.0(5)
C7 O1 C8 O2 2.8(10)
C7 O1 C8 N1 -175.0(6)
C8 N1 C9 C13 -57.5(8)
C8 N1 C9 C10 174.9(6)
N1 C9 C10 C12 -178.7(6)
C13 C9 C10 C12 53.9(8)
N1 C9 C10 C11 55.0(7)
C13 C9 C10 C11 -72.5(7)
C14 N2 C13 O3 2.6(10)
C14 N2 C13 C9 -176.4(6)
N1 C9 C13 O3 143.1(6)
C10 C9 C13 O3 -91.1(7)
N1 C9 C13 N2 -37.8(9)
C10 C9 C13 N2 87.9(7)
C13 N2 C14 C16 69.2(8)
C13 N2 C14 C15 -168.8(6)
C13 N2 C14 C17 -54.1(8)
C18 N3 C17 O4 0.6(9)
C18 N3 C17 C14 -175.1(5)
N2 C14 C17 O4 152.7(6)
C16 C14 C17 O4 29.0(8)
C15 C14 C17 O4 -90.5(7)
N2 C14 C17 N3 -31.4(8)
C16 C14 C17 N3 -155.1(6)
C15 C14 C17 N3 85.4(6)
C17 N3 C18 C19 -171.1(6)
C17 N3 C18 C20 67.1(8)
C17 N3 C18 C21 -53.8(8)
C22 N4 C21 O5 -0.6(10)
C22 N4 C21 C18 -177.5(6)
N3 C18 C21 O5 152.8(6)
C19 C18 C21 O5 -89.3(7)
C20 C18 C21 O5 30.9(8)
N3 C18 C21 N4 -30.2(8)
C19 C18 C21 N4 87.7(7)
C20 C18 C21 N4 -152.0(6)
C21 N4 C22 C23 67.3(7)
C21 N4 C22 C24 -171.2(6)
C21 N4 C22 C25 -54.1(8)
C26 N5 C25 O6 -3.0(10)
C26 N5 C25 C22 179.6(6)
N4 C22 C25 O6 153.0(6)
C23 C22 C25 O6 30.4(8)
C24 C22 C25 O6 -89.6(7)
N4 C22 C25 N5 -29.6(8)
C23 C22 C25 N5 -152.1(6)
C24 C22 C25 N5 87.8(7)
C25 N5 C26 C27 -171.7(6)
C25 N5 C26 C28 68.2(8)
C25 N5 C26 C29 -56.1(8)
C30 N6 C29 O7 -6.6(11)
C30 N6 C29 C26 177.7(6)
N5 C26 C29 O7 156.1(6)
C27 C26 C29 O7 -88.5(7)
C28 C26 C29 O7 31.2(9)
N5 C26 C29 N6 -28.1(8)
C27 C26 C29 N6 87.3(7)
C28 C26 C29 N6 -153.0(6)
C29 N6 C30 C31 -114.7(8)
N6 C30 C31 C32 -132.8(8)
